data_2214667
loop_
_publ_author_name
'Din\,cer, Muharrem'
'\"Ozdemir, Nam\?ik'
'Y\?ilmaz, \.Ibrahim'
'B\"uy\"ukg\"ung\"or, Orhan'

_publ_section_title
;
 2-Chloro-1-(3-methyl-3-phenylcyclobutyl)ethanone
;
_journal_coeditor_code GW2017
_journal_issue 8
_journal_name_full 'Acta Crystallographica Section E'
_journal_page_first o3489
_journal_page_last o3489
_journal_paper_doi 10.1107/S160053680703317X
_journal_volume 63
_journal_year 2007
_chemical_formula_iupac 'C13 H15 Cl O'
_chemical_formula_moiety 'C13 H15 Cl O'
_chemical_formula_sum 'C13 H15 Cl O'
_chemical_formula_weight 222.70
_chemical_name_systematic
;
2-Chloro-1-(3-methyl-3-phenylcyclobutyl)ethanone
;
_space_group_IT_number 29
_symmetry_cell_setting orthorhombic
_symmetry_space_group_name_Hall 'P 2c -2ac'
_symmetry_space_group_name_H-M 'P c a 21'
_atom_sites_solution_hydrogens geom
_atom_sites_solution_primary direct
_atom_sites_solution_secondary difmap
_audit_creation_method SHELXL-97
_cell_angle_alpha 90.00
_cell_angle_beta 90.00
_cell_angle_gamma 90.00
_cell_formula_units_Z 4
_cell_length_a 9.4980(9)
_cell_length_b 15.6393(11)
_cell_length_c 7.8578(7)
_cell_measurement_reflns_used 6312
_cell_measurement_temperature 100
_cell_measurement_theta_max 28.00
_cell_measurement_theta_min 2.51
_cell_volume 1167.21(17)
_computing_cell_refinement X-AREA
_computing_data_collection 'X-AREA (Stoe & Cie, 2002)'
_computing_data_reduction 'X-RED32 (Stoe & Cie, 2002)'
_computing_molecular_graphics 'Ortep-3 for Windows (Farrugia, 1997)'
_computing_publication_material 'WinGX (Farrugia, 1999) and PLATON (Spek, 2003)'
_computing_structure_refinement 'SHELXL97 (Sheldrick, 1997)'
_computing_structure_solution 'SHELXS97 (Sheldrick, 1997)'
_diffrn_ambient_temperature 100
_diffrn_detector_area_resol_mean 6.67
_diffrn_measured_fraction_theta_full 0.995
_diffrn_measured_fraction_theta_max 0.995
_diffrn_measurement_device_type 'Stoe IPDS II'
_diffrn_measurement_method '\w scans'
_diffrn_radiation_monochromator 'plane graphite'
_diffrn_radiation_source 'sealed X-ray tube, 12 x 0.4 mm long-fine focus'
_diffrn_radiation_type MoK\a
_diffrn_radiation_wavelength 0.71073
_diffrn_reflns_av_R_equivalents 0.0352
_diffrn_reflns_av_sigmaI/netI 0.0296
_diffrn_reflns_limit_h_max 10
_diffrn_reflns_limit_h_min -12
_diffrn_reflns_limit_k_max 20
_diffrn_reflns_limit_k_min -20
_diffrn_reflns_limit_l_max 10
_diffrn_reflns_limit_l_min -10
_diffrn_reflns_number 6736
_diffrn_reflns_theta_full 27.88
_diffrn_reflns_theta_max 27.88
_diffrn_reflns_theta_min 2.51
_diffrn_standards_decay_% 0
_diffrn_standards_interval_count 0
_diffrn_standards_number 0
_exptl_absorpt_coefficient_mu 0.298
_exptl_absorpt_correction_T_max 0.9443
_exptl_absorpt_correction_T_min 0.8847
_exptl_absorpt_correction_type integration
_exptl_absorpt_process_details '(X-RED32; Stoe & Cie, 2002)'
_exptl_crystal_colour colorless
_exptl_crystal_density_diffrn 1.267
_exptl_crystal_density_method 'not measured'
_exptl_crystal_description prism
_exptl_crystal_F_000 472
_exptl_crystal_size_max 0.61
_exptl_crystal_size_mid 0.40
_exptl_crystal_size_min 0.22
_refine_diff_density_max 0.204
_refine_diff_density_min -0.192
_refine_ls_abs_structure_details 'Flack (1983), 1251 Friedel pairs'
_refine_ls_abs_structure_Flack -0.01(5)
_refine_ls_extinction_coef 0.0052(14)
_refine_ls_extinction_expression Fc^*^=kFc[1+0.001xFc^2^\l^3^/sin(2\q)]^-1/4^
_refine_ls_extinction_method SHELXL97
_refine_ls_goodness_of_fit_ref 1.047
_refine_ls_hydrogen_treatment constr
_refine_ls_matrix_type full
_refine_ls_number_parameters 137
_refine_ls_number_reflns 2743
_refine_ls_number_restraints 1
_refine_ls_restrained_S_all 1.047
_refine_ls_R_factor_all 0.0352
_refine_ls_R_factor_gt 0.0299
_refine_ls_shift/su_max 0.001
_refine_ls_shift/su_mean 0.000
_refine_ls_structure_factor_coef Fsqd
_refine_ls_weighting_details 'calc w=1/[\s^2^(Fo^2^)+(0.0380P)^2^+0.0689P] where P=(Fo^2^+2Fc^2^)/3'
_refine_ls_weighting_scheme calc
_refine_ls_wR_factor_gt 0.0696
_refine_ls_wR_factor_ref 0.0713
_reflns_number_gt 2435
_reflns_number_total 2743
_reflns_threshold_expression I>2\s(I)
_cod_data_source_file gw2017.cif
_cod_data_source_block I
_cod_database_code 2214667
_cod_database_fobs_code 2214667

loop_
_symmetry_equiv_pos_as_xyz
'x, y, z'
'-x, -y, z+1/2'
'-x+1/2, y, z+1/2'
'x+1/2, -y, z'

loop_
_atom_site_type_symbol
_atom_site_label
_atom_site_fract_x
_atom_site_fract_y
_atom_site_fract_z
_atom_site_U_iso_or_equiv
_atom_site_adp_type
_atom_site_calc_flag
_atom_site_refinement_flags
_atom_site_occupancy
Cl Cl1 0.41536(4) 0.37951(2) 0.10882(5) 0.03443(11) Uani d . 1
O O1 0.27620(14) 0.54032(7) 0.00821(18) 0.0385(3) Uani d . 1
C C1 0.43719(18) 0.47994(10) 0.2090(2) 0.0304(3) Uani d . 1
H H1A 0.4059 0.4754 0.3262 0.036 Uiso calc R 1
H H1B 0.5366 0.4940 0.2106 0.036 Uiso calc R 1
C C2 0.35801(15) 0.55188(9) 0.1242(2) 0.0243(3) Uani d . 1
C C3 0.39456(16) 0.63806(9) 0.19372(19) 0.0234(3) Uani d . 1
H H3 0.4005 0.6363 0.3182 0.028 Uiso calc R 1
C C4 0.52987(14) 0.67903(9) 0.1165(2) 0.0253(3) Uani d . 1
H H4A 0.6116 0.6759 0.1903 0.030 Uiso calc R 1
H H4B 0.5521 0.6591 0.0027 0.030 Uiso calc R 1
C C5 0.45381(14) 0.76651(9) 0.1207(2) 0.0228(3) Uani d . 1
C C6 0.31190(15) 0.71696(9) 0.13509(19) 0.0227(3) Uani d . 1
H H6A 0.2485 0.7397 0.2207 0.027 Uiso calc R 1
H H6B 0.2639 0.7093 0.0272 0.027 Uiso calc R 1
C C7 0.48815(19) 0.81500(11) 0.2856(2) 0.0278(4) Uani d . 1
H H7A 0.4785 0.7771 0.3810 0.042 Uiso calc R 1
H H7B 0.4244 0.8622 0.2984 0.042 Uiso calc R 1
H H7C 0.5830 0.8360 0.2806 0.042 Uiso calc R 1
C C8 0.46899(18) 0.82486(10) -0.03045(19) 0.0231(3) Uani d . 1
C C9 0.58479(18) 0.82191(11) -0.1395(2) 0.0285(3) Uani d . 1
H H9 0.6562 0.7825 -0.1200 0.034 Uiso calc R 1
C C10 0.5941(2) 0.87746(12) -0.2769(2) 0.0346(4) Uani d . 1
H H10 0.6713 0.8743 -0.3494 0.041 Uiso calc R 1
C C11 0.4903(2) 0.93721(11) -0.3071(2) 0.0356(4) Uani d . 1
H H11 0.4973 0.9743 -0.3992 0.043 Uiso calc R 1
C C12 0.3753(2) 0.94139(11) -0.1987(2) 0.0330(4) Uani d . 1
H H12 0.3051 0.9818 -0.2175 0.040 Uiso calc R 1
C C13 0.36494(19) 0.88556(10) -0.06253(19) 0.0263(3) Uani d . 1
H H13 0.2870 0.8886 0.0089 0.032 Uiso calc R 1

loop_
_atom_site_aniso_label
_atom_site_aniso_U_11
_atom_site_aniso_U_22
_atom_site_aniso_U_33
_atom_site_aniso_U_12
_atom_site_aniso_U_13
_atom_site_aniso_U_23
Cl1 0.0380(2) 0.02533(17) 0.0400(2) 0.00003(15) 0.0113(2) -0.0010(2)
O1 0.0412(7) 0.0304(6) 0.0439(7) -0.0022(5) -0.0176(6) -0.0011(5)
C1 0.0332(8) 0.0289(8) 0.0290(7) 0.0035(7) 0.0012(7) -0.0001(7)
C2 0.0226(6) 0.0268(7) 0.0234(6) -0.0009(5) 0.0016(6) 0.0011(7)
C3 0.0235(7) 0.0248(8) 0.0219(7) -0.0003(6) -0.0007(6) 0.0025(6)
C4 0.0211(6) 0.0280(7) 0.0269(6) 0.0002(5) 0.0015(8) 0.0038(8)
C5 0.0214(6) 0.0259(7) 0.0210(6) -0.0012(5) 0.0005(7) 0.0010(7)
C6 0.0215(6) 0.0258(7) 0.0208(7) 0.0004(5) -0.0001(6) 0.0006(6)
C7 0.0314(9) 0.0302(9) 0.0218(7) -0.0007(7) -0.0012(7) -0.0009(6)
C8 0.0240(8) 0.0239(7) 0.0213(7) -0.0054(6) -0.0012(6) -0.0032(6)
C9 0.0270(8) 0.0316(8) 0.0269(7) -0.0060(7) 0.0016(6) -0.0037(7)
C10 0.0377(10) 0.0407(9) 0.0253(7) -0.0155(8) 0.0036(7) -0.0003(7)
C11 0.0491(11) 0.0310(9) 0.0268(8) -0.0157(8) -0.0050(8) 0.0043(7)
C12 0.0428(10) 0.0271(8) 0.0290(8) -0.0048(7) -0.0109(7) 0.0009(7)
C13 0.0298(8) 0.0245(8) 0.0246(7) -0.0029(6) -0.0014(6) -0.0003(6)

loop_
_atom_type_symbol
_atom_type_description
_atom_type_scat_dispersion_real
_atom_type_scat_dispersion_imag
_atom_type_scat_source
C C 0.0033 0.0016 'International Tables Vol C Tables 4.2.6.8 and 6.1.1.4'
H H 0.0000 0.0000 'International Tables Vol C Tables 4.2.6.8 and 6.1.1.4'
Cl Cl 0.1484 0.1585 'International Tables Vol C Tables 4.2.6.8 and 6.1.1.4'
O O 0.0106 0.0060 'International Tables Vol C Tables 4.2.6.8 and 6.1.1.4'

loop_
_geom_angle_atom_site_label_1
_geom_angle_atom_site_label_2
_geom_angle_atom_site_label_3
_geom_angle
_geom_angle_publ_flag
C2 C1 Cl1 114.01(12) yes
C2 C1 H1A 108.7 ?
Cl1 C1 H1A 108.7 ?
C2 C1 H1B 108.7 ?
Cl1 C1 H1B 108.7 ?
H1A C1 H1B 107.6 ?
O1 C2 C3 123.96(13) yes
O1 C2 C1 122.75(14) yes
C3 C2 C1 113.26(14) ?
C2 C3 C6 119.78(13) ?
C2 C3 C4 114.81(13) ?
C6 C3 C4 88.53(11) yes
C2 C3 H3 110.6 ?
C6 C3 H3 110.6 ?
C4 C3 H3 110.6 ?
C5 C4 C3 88.29(10) yes
C5 C4 H4A 113.9 ?
C3 C4 H4A 113.9 ?
C5 C4 H4B 113.9 ?
C3 C4 H4B 113.9 ?
H4A C4 H4B 111.1 ?
C8 C5 C7 110.25(11) ?
C8 C5 C4 118.32(15) ?
C7 C5 C4 110.82(14) ?
C8 C5 C6 116.20(13) ?
C7 C5 C6 111.58(13) ?
C4 C5 C6 88.04(10) yes
C3 C6 C5 88.80(10) yes
C3 C6 H6A 113.8 ?
C5 C6 H6A 113.8 ?
C3 C6 H6B 113.8 ?
C5 C6 H6B 113.8 ?
H6A C6 H6B 111.1 ?
C5 C7 H7A 109.5 ?
C5 C7 H7B 109.5 ?
H7A C7 H7B 109.5 ?
C5 C7 H7C 109.5 ?
H7A C7 H7C 109.5 ?
H7B C7 H7C 109.5 ?
C13 C8 C9 118.07(15) ?
C13 C8 C5 119.21(14) ?
C9 C8 C5 122.71(15) ?
C10 C9 C8 120.48(17) ?
C10 C9 H9 119.8 ?
C8 C9 H9 119.8 ?
C11 C10 C9 120.80(17) ?
C11 C10 H10 119.6 ?
C9 C10 H10 119.6 ?
C10 C11 C12 119.31(16) ?
C10 C11 H11 120.3 ?
C12 C11 H11 120.3 ?
C13 C12 C11 120.08(18) ?
C13 C12 H12 120.0 ?
C11 C12 H12 120.0 ?
C12 C13 C8 121.26(16) ?
C12 C13 H13 119.4 ?
C8 C13 H13 119.4 ?

loop_
_geom_bond_atom_site_label_1
_geom_bond_atom_site_label_2
_geom_bond_distance
_geom_bond_publ_flag
Cl1 C1 1.7692(17) yes
O1 C2 1.211(2) yes
C1 C2 1.509(2) ?
C1 H1A 0.9700 ?
C1 H1B 0.9700 ?
C2 C3 1.495(2) ?
C3 C6 1.5334(19) yes
C3 C4 1.559(2) yes
C3 H3 0.9800 ?
C4 C5 1.5475(19) yes
C4 H4A 0.9700 ?
C4 H4B 0.9700 ?
C5 C8 1.505(2) ?
C5 C7 1.536(2) ?
C5 C6 1.5589(19) yes
C6 H6A 0.9700 ?
C6 H6B 0.9700 ?
C7 H7A 0.9600 ?
C7 H7B 0.9600 ?
C7 H7C 0.9600 ?
C8 C13 1.393(2) ?
C8 C9 1.395(2) ?
C9 C10 1.388(2) ?
C9 H9 0.9300 ?
C10 C11 1.379(3) ?
C10 H10 0.9300 ?
C11 C12 1.386(3) ?
C11 H11 0.9300 ?
C12 C13 1.385(2) ?
C12 H12 0.9300 ?
C13 H13 0.9300 ?

loop_
_geom_hbond_atom_site_label_D
_geom_hbond_atom_site_label_H
_geom_hbond_atom_site_label_A
_geom_hbond_site_symmetry_A
_geom_hbond_distance_DH
_geom_hbond_distance_HA
_geom_hbond_distance_DA
_geom_hbond_angle_DHA
C1 H1A O1 3 0.97 2.46 3.244(2) 137.4

loop_
_geom_torsion_atom_site_label_1
_geom_torsion_atom_site_label_2
_geom_torsion_atom_site_label_3
_geom_torsion_atom_site_label_4
_geom_torsion
_geom_torsion_publ_flag
Cl1 C1 C2 O1 6.8(2) yes
Cl1 C1 C2 C3 -171.24(11) yes
O1 C2 C3 C6 8.6(2) ?
C1 C2 C3 C6 -173.33(13) ?
O1 C2 C3 C4 -94.80(19) ?
C1 C2 C3 C4 83.25(17) ?
C2 C3 C4 C5 141.38(13) ?
C6 C3 C4 C5 19.00(12) ?
C3 C4 C5 C8 -137.59(13) ?
C3 C4 C5 C7 93.69(14) ?
C3 C4 C5 C6 -18.69(12) ?
C2 C3 C6 C5 -136.82(14) ?
C4 C3 C6 C5 -18.86(12) ?
C8 C5 C6 C3 139.81(13) ?
C7 C5 C6 C3 -92.64(13) ?
C4 C5 C6 C3 19.01(13) ?
C7 C5 C8 C13 -75.72(17) ?
C4 C5 C8 C13 155.30(13) ?
C6 C5 C8 C13 52.5(2) ?
C7 C5 C8 C9 103.18(17) ?
C4 C5 C8 C9 -25.8(2) ?
C6 C5 C8 C9 -128.62(16) ?
C13 C8 C9 C10 -0.8(2) ?
C5 C8 C9 C10 -179.69(15) ?
C8 C9 C10 C11 0.8(3) ?
C9 C10 C11 C12 -0.1(3) ?
C10 C11 C12 C13 -0.5(3) ?
C11 C12 C13 C8 0.5(2) ?
C9 C8 C13 C12 0.2(2) ?
C5 C8 C13 C12 179.10(14) ?

loop_
_cod_related_entry_id
_cod_related_entry_database
_cod_related_entry_code
1 ChemSpider 21123846
